data_7125995
loop_
_publ_author_name
'Inoue, Satoshi'
'Yan, Yin-Nan'
'Yamanishi, Katsunori'
'Kataoka, Yusuke'
'Kawamoto, Tatsuya'

_publ_section_title
;
 Photocatalytic and electrocatalytic hydrogen production using nickel
 complexes supported by hemilabile and non-innocent ligands.
;
_journal_issue 19
_journal_name_full 'Chemical communications (Cambridge, England)'
_journal_page_first 2829
_journal_page_last 2832
_journal_paper_doi 10.1039/c9cc09568c
_journal_volume 56
_journal_year 2020
_chemical_formula_moiety 'C27 H25 N5 Ni O S2'
_chemical_formula_sum 'C27 H25 N5 Ni O S2'
_chemical_formula_weight 558.35
_space_group_crystal_system monoclinic
_space_group_IT_number 14
_space_group_name_Hall '-P 2ybc'
_space_group_name_H-M_alt 'P 1 21/c 1'
_atom_sites_solution_hydrogens geom
_atom_sites_solution_primary direct
_atom_sites_solution_secondary difmap
_audit_update_record
;
2019-12-07 deposited with the CCDC.	2020-02-10 downloaded from the CCDC.
;
_cell_angle_alpha 90.0000
_cell_angle_beta 114.313(4)
_cell_angle_gamma 90.0000
_cell_formula_units_Z 4
_cell_length_a 11.3962(4)
_cell_length_b 18.9231(4)
_cell_length_c 12.9723(4)
_cell_measurement_reflns_used 8781
_cell_measurement_temperature 296
_cell_measurement_theta_max 29.65
_cell_measurement_theta_min 2.90
_cell_volume 2549.38(15)
_computing_cell_refinement 'CrysAlisPro 1.171.38.43 (Rigaku OD, 2015)'
_computing_data_collection 'CrysAlisPro 1.171.38.43 (Rigaku OD, 2015)'
_computing_data_reduction 'CrysAlisPro 1.171.38.43 (Rigaku OD, 2015)'
_computing_molecular_graphics 'CrystalStructure 4.2.2'
_computing_publication_material 'CrystalStructure 4.2.2 (Rigaku, 2016)'
_computing_structure_refinement 'SHELXL97 (Sheldrick, 2008)'
_computing_structure_solution 'Il Milione (Burla, et al., 2007)'
_diffrn_ambient_temperature 296
_diffrn_detector_area_resol_mean 28.626
_diffrn_measured_fraction_theta_full 0.997
_diffrn_measured_fraction_theta_max 0.997
_diffrn_measurement_device_type 'Rigaku Saturn724'
_diffrn_measurement_method \w
_diffrn_radiation_type 'Mo K\a'
_diffrn_radiation_wavelength 0.71075
_diffrn_reflns_av_R_equivalents 0.0442
_diffrn_reflns_Laue_measured_fraction_full 0.000
_diffrn_reflns_Laue_measured_fraction_max 0.000
_diffrn_reflns_limit_h_max 13
_diffrn_reflns_limit_h_min -11
_diffrn_reflns_limit_k_max 22
_diffrn_reflns_limit_k_min -22
_diffrn_reflns_limit_l_max 15
_diffrn_reflns_limit_l_min -15
_diffrn_reflns_number 17291
_diffrn_reflns_point_group_measured_fraction_full 0.000
_diffrn_reflns_point_group_measured_fraction_max 0.000
_diffrn_reflns_theta_full 25.350
_diffrn_reflns_theta_max 25.350
_diffrn_reflns_theta_min 2.757
_diffrn_standards_number 0
_exptl_absorpt_coefficient_mu 0.956
_exptl_absorpt_correction_T_max 0.962
_exptl_absorpt_correction_T_min 0.827
_exptl_absorpt_correction_type multi-scan
_exptl_absorpt_process_details
;
CrysAlisPro 1.171.38.43 (Rigaku Oxford Diffraction, 2015)
Empirical absorption correction using spherical harmonics,
 implemented in SCALE3 ABSPACK scaling algorithm.
;
_exptl_crystal_colour black
_exptl_crystal_density_diffrn 1.455
_exptl_crystal_density_method 'not measured'
_exptl_crystal_description block
_exptl_crystal_F_000 1160.00
_exptl_crystal_size_max 0.110
_exptl_crystal_size_mid 0.100
_exptl_crystal_size_min 0.040
_refine_diff_density_max 0.47
_refine_diff_density_min -0.42
_refine_ls_extinction_method none
_refine_ls_goodness_of_fit_ref 1.065
_refine_ls_hydrogen_treatment constr
_refine_ls_number_parameters 325
_refine_ls_number_reflns 4657
_refine_ls_number_restraints 0
_refine_ls_R_factor_all 0.0569
_refine_ls_R_factor_gt 0.0446
_refine_ls_shift/su_max 0.000
_refine_ls_structure_factor_coef Fsqd
_refine_ls_weighting_details 'w = 1/[\s^2^(Fo^2^)+(0.0630P)^2^+1.5308P] where P=(Fo^2^+2Fc^2^)/3'
_refine_ls_weighting_scheme calc
_refine_ls_wR_factor_gt 0.1132
_refine_ls_wR_factor_ref 0.1220
_reflns_number_gt 3801
_reflns_number_total 4657
_reflns_threshold_expression F^2^>2.0\s(F^2^)
_cod_data_source_file c9cc09568c2.cif
_cod_data_source_block xcalibur_CCDC4
_cod_depositor_comments 'Adding full bibliography for 7125991--7125997.cif.'
_cod_database_code 7125995

loop_
_space_group_symop_id
_space_group_symop_operation_xyz
1 +X,+Y,+Z
2 -X,1/2+Y,1/2-Z
3 -X,-Y,-Z
4 +X,-1/2-Y,-1/2+Z

loop_
_atom_site_label
_atom_site_type_symbol
_atom_site_fract_x
_atom_site_fract_y
_atom_site_fract_z
_atom_site_U_iso_or_equiv
_atom_site_adp_type
_atom_site_occupancy
_atom_site_symmetry_multiplicity
_atom_site_calc_flag
_atom_site_refinement_flags
_atom_site_disorder_assembly
_atom_site_disorder_group
Ni1 Ni 0.92036(4) 0.102925(19) 0.76303(3) 0.03200(14) Uani 1 1 d . . .
S1 S 0.82916(8) 0.14858(4) 0.88677(7) 0.0409(2) Uani 1 1 d . . .
S2 S 0.72592(8) 0.05770(4) 0.62081(7) 0.0403(2) Uani 1 1 d . . .
O1 O 1.4358(3) 0.00230(17) 0.7660(3) 0.0915(11) Uani 1 1 d . . .
N1 N 0.8931(2) 0.20341(12) 0.70123(19) 0.0316(5) Uani 1 1 d . . .
N2 N 1.0180(2) 0.09920(13) 0.6530(2) 0.0349(6) Uani 1 1 d . . .
N3 N 0.9502(2) 0.00097(12) 0.81808(19) 0.0319(5) Uani 1 1 d . . .
N4 N 1.1094(2) 0.10951(13) 0.8937(2) 0.0356(6) Uani 1 1 d . . .
N5 N 1.4517(3) 0.11728(16) 0.7298(3) 0.0571(8) Uani 1 1 d . . .
C1 C 0.7905(3) 0.23204(15) 0.8242(2) 0.0351(7) Uani 1 1 d . . .
C2 C 0.8234(3) 0.25310(15) 0.7359(2) 0.0349(7) Uani 1 1 d . . .
C3 C 0.7883(3) 0.31969(16) 0.6864(3) 0.0433(8) Uani 1 1 d . . .
H3 H 0.8090 0.3325 0.6267 0.052 Uiso 1 1 calc R . .
C4 C 0.7236(3) 0.36635(17) 0.7248(3) 0.0509(9) Uani 1 1 d . . .
H4 H 0.7009 0.4107 0.6916 0.061 Uiso 1 1 calc R . .
C5 C 0.6922(3) 0.34725(17) 0.8133(3) 0.0498(9) Uani 1 1 d . . .
H5 H 0.6503 0.3794 0.8408 0.060 Uiso 1 1 calc R . .
C6 C 0.7225(3) 0.28103(17) 0.8608(3) 0.0431(7) Uani 1 1 d . . .
H6 H 0.6977 0.2684 0.9181 0.052 Uiso 1 1 calc R . .
C7 C 0.9343(3) 0.21602(16) 0.6249(2) 0.0366(7) Uani 1 1 d . . .
H7 H 0.9199 0.2596 0.5886 0.044 Uiso 1 1 calc R . .
C8 C 1.0044(3) 0.16034(16) 0.5963(2) 0.0354(7) Uani 1 1 d . . .
C9 C 1.0538(3) 0.17038(18) 0.5162(3) 0.0453(8) Uani 1 1 d . . .
H9 H 1.0423 0.2131 0.4778 0.054 Uiso 1 1 calc R . .
C10 C 1.1207(3) 0.1157(2) 0.4943(3) 0.0512(9) Uani 1 1 d . . .
H10 H 1.1542 0.1208 0.4404 0.061 Uiso 1 1 calc R . .
C11 C 1.1367(3) 0.05400(19) 0.5532(3) 0.0490(9) Uani 1 1 d . . .
H11 H 1.1826 0.0168 0.5408 0.059 Uiso 1 1 calc R . .
C12 C 1.0840(3) 0.04764(17) 0.6313(3) 0.0431(8) Uani 1 1 d . . .
H12 H 1.0951 0.0053 0.6707 0.052 Uiso 1 1 calc R . .
C13 C 0.7421(3) -0.02734(16) 0.6755(2) 0.0363(7) Uani 1 1 d . . .
C14 C 0.8539(3) -0.05039(15) 0.7674(2) 0.0341(7) Uani 1 1 d . . .
C15 C 0.8660(3) -0.12031(16) 0.8047(3) 0.0429(8) Uani 1 1 d . . .
H15 H 0.9407 -0.1347 0.8651 0.052 Uiso 1 1 calc R . .
C16 C 0.7688(4) -0.16796(18) 0.7531(3) 0.0507(9) Uani 1 1 d . . .
H16 H 0.7784 -0.2148 0.7769 0.061 Uiso 1 1 calc R . .
C17 C 0.6565(4) -0.14594(18) 0.6655(3) 0.0494(8) Uani 1 1 d . . .
H17 H 0.5897 -0.1779 0.6317 0.059 Uiso 1 1 calc R . .
C18 C 0.6423(3) -0.07694(18) 0.6276(3) 0.0437(8) Uani 1 1 d . . .
H18 H 0.5653 -0.0630 0.5693 0.052 Uiso 1 1 calc R . .
C19 C 1.0596(3) -0.01161(16) 0.9002(2) 0.0379(7) Uani 1 1 d . . .
H19 H 1.0802 -0.0568 0.9306 0.045 Uiso 1 1 calc R . .
C20 C 1.1503(3) 0.04635(16) 0.9444(2) 0.0366(7) Uani 1 1 d . . .
C21 C 1.2716(3) 0.03749(19) 1.0319(3) 0.0475(8) Uani 1 1 d . . .
H21 H 1.2977 -0.0065 1.0656 0.057 Uiso 1 1 calc R . .
C22 C 1.3525(3) 0.0950(2) 1.0676(3) 0.0550(10) Uani 1 1 d . . .
H22 H 1.4338 0.0906 1.1263 0.066 Uiso 1 1 calc R . .
C23 C 1.3112(3) 0.1588(2) 1.0154(3) 0.0544(9) Uani 1 1 d . . .
H23 H 1.3650 0.1980 1.0379 0.065 Uiso 1 1 calc R . .
C24 C 1.1892(3) 0.16479(17) 0.9289(3) 0.0427(8) Uani 1 1 d . . .
H24 H 1.1621 0.2085 0.8943 0.051 Uiso 1 1 calc R . .
C25 C 1.4527(4) 0.0487(2) 0.7089(4) 0.0620(10) Uani 1 1 d . . .
H25 H 1.4674 0.0352 0.6463 0.074 Uiso 1 1 calc R . .
C26 C 1.4665(4) 0.1688(2) 0.6555(4) 0.0691(12) Uani 1 1 d . . .
H26A H 1.5242 0.2052 0.6993 0.083 Uiso 1 1 calc R . .
H26B H 1.3842 0.1891 0.6098 0.083 Uiso 1 1 calc R . .
H26C H 1.5012 0.1466 0.6075 0.083 Uiso 1 1 calc R . .
C27 C 1.4387(9) 0.1407(3) 0.8266(7) 0.168(4) Uani 1 1 d . . .
H27A H 1.5088 0.1230 0.8926 0.202 Uiso 1 1 calc R . .
H27B H 1.3587 0.1239 0.8256 0.202 Uiso 1 1 calc R . .
H27C H 1.4396 0.1915 0.8283 0.202 Uiso 1 1 calc R . .

loop_
_atom_site_aniso_label
_atom_site_aniso_U_11
_atom_site_aniso_U_22
_atom_site_aniso_U_33
_atom_site_aniso_U_23
_atom_site_aniso_U_13
_atom_site_aniso_U_12
Ni1 0.0377(2) 0.0271(2) 0.0312(2) 0.00182(15) 0.01421(17) 0.00411(15)
S1 0.0536(5) 0.0361(4) 0.0382(4) 0.0061(3) 0.0243(4) 0.0109(3)
S2 0.0393(4) 0.0375(4) 0.0372(4) 0.0035(3) 0.0089(3) 0.0022(3)
O1 0.084(2) 0.064(2) 0.116(3) 0.0289(19) 0.031(2) -0.0097(16)
N1 0.0342(13) 0.0293(12) 0.0306(12) -0.0001(10) 0.0125(11) 0.0025(10)
N2 0.0372(14) 0.0350(14) 0.0322(13) -0.0029(10) 0.0140(11) 0.0022(10)
N3 0.0379(14) 0.0292(12) 0.0307(12) -0.0007(10) 0.0165(11) 0.0045(10)
N4 0.0394(14) 0.0347(14) 0.0332(13) -0.0036(11) 0.0153(12) 0.0006(11)
N5 0.060(2) 0.0448(18) 0.070(2) -0.0023(15) 0.0298(17) 0.0032(14)
C1 0.0339(16) 0.0335(16) 0.0360(15) -0.0015(13) 0.0125(13) 0.0041(12)
C2 0.0358(16) 0.0298(15) 0.0390(16) -0.0011(12) 0.0154(13) 0.0033(12)
C3 0.0491(19) 0.0313(16) 0.053(2) 0.0068(14) 0.0241(17) 0.0063(13)
C4 0.054(2) 0.0308(17) 0.067(2) 0.0068(16) 0.0245(19) 0.0106(15)
C5 0.048(2) 0.0389(18) 0.060(2) -0.0064(16) 0.0200(18) 0.0116(15)
C6 0.0414(18) 0.0453(19) 0.0432(18) -0.0020(15) 0.0179(15) 0.0055(14)
C7 0.0421(17) 0.0313(16) 0.0362(16) 0.0037(13) 0.0159(14) -0.0005(13)
C8 0.0324(16) 0.0387(17) 0.0351(15) -0.0019(13) 0.0138(13) -0.0017(12)
C9 0.0456(19) 0.0495(19) 0.0439(18) 0.0037(15) 0.0214(16) -0.0020(15)
C10 0.047(2) 0.069(2) 0.0438(19) -0.0101(18) 0.0257(17) -0.0078(17)
C11 0.0430(19) 0.055(2) 0.050(2) -0.0159(17) 0.0203(16) 0.0035(15)
C12 0.0446(18) 0.0381(18) 0.0443(18) -0.0061(14) 0.0158(15) 0.0032(14)
C13 0.0416(17) 0.0358(16) 0.0356(16) -0.0042(13) 0.0199(14) 0.0011(13)
C14 0.0421(17) 0.0308(15) 0.0342(15) -0.0027(12) 0.0204(14) 0.0020(12)
C15 0.051(2) 0.0353(17) 0.0451(18) 0.0021(14) 0.0224(16) 0.0022(14)
C16 0.064(2) 0.0325(17) 0.059(2) -0.0017(15) 0.0286(19) -0.0030(16)
C17 0.056(2) 0.0421(19) 0.055(2) -0.0114(16) 0.0280(18) -0.0137(16)
C18 0.0418(18) 0.0432(18) 0.0458(18) -0.0081(15) 0.0176(15) -0.0045(14)
C19 0.0456(18) 0.0313(16) 0.0360(16) 0.0024(13) 0.0161(14) 0.0084(13)
C20 0.0409(17) 0.0357(16) 0.0348(16) -0.0021(13) 0.0171(14) 0.0031(13)
C21 0.0453(19) 0.050(2) 0.0386(17) 0.0022(15) 0.0086(15) 0.0069(15)
C22 0.042(2) 0.069(3) 0.045(2) -0.0150(18) 0.0095(17) -0.0042(17)
C23 0.051(2) 0.056(2) 0.053(2) -0.0181(18) 0.0175(18) -0.0120(17)
C24 0.050(2) 0.0363(17) 0.0452(18) -0.0082(14) 0.0228(16) -0.0013(14)
C25 0.055(2) 0.047(2) 0.078(3) 0.004(2) 0.022(2) -0.0040(17)
C26 0.070(3) 0.045(2) 0.084(3) 0.011(2) 0.023(2) 0.0015(19)
C27 0.324(12) 0.088(4) 0.196(8) -0.033(5) 0.211(9) -0.032(6)

loop_
_atom_type_symbol
_atom_type_description
_atom_type_scat_dispersion_real
_atom_type_scat_dispersion_imag
_atom_type_scat_source
C C 0.0033 0.0016
;
International Tables for Crystallography
(Vol. C, Tables 4.2.6.8 and 6.1.1.4)
;
H H 0.0000 0.0000
;
International Tables for Crystallography
(Vol. C, Table 6.1.1.4)
;
N N 0.0061 0.0033
;
International Tables for Crystallography
(Vol. C, Tables 4.2.6.8 and 6.1.1.4)
;
Ni Ni 0.3393 1.1124
;
International Tables for Crystallography
(Vol. C, Tables 4.2.6.8 and 6.1.1.4)
;
O O 0.0106 0.0060
;
International Tables for Crystallography
(Vol. C, Tables 4.2.6.8 and 6.1.1.4)
;
S S 0.1246 0.1234
;
International Tables for Crystallography
(Vol. C, Tables 4.2.6.8 and 6.1.1.4)
;

loop_
_geom_angle_atom_site_label_1
_geom_angle_atom_site_label_2
_geom_angle_atom_site_label_3
_geom_angle
_geom_angle_site_symmetry_1
_geom_angle_site_symmetry_3
_geom_angle_publ_flag
N3 Ni1 N1 176.99(9) . . ?
N3 Ni1 N4 78.93(9) . . ?
N1 Ni1 N4 101.50(9) . . ?
N3 Ni1 N2 98.34(9) . . ?
N1 Ni1 N2 78.77(9) . . ?
N4 Ni1 N2 84.24(9) . . ?
N3 Ni1 S2 84.21(7) . . ?
N1 Ni1 S2 95.05(7) . . ?
N4 Ni1 S2 162.16(7) . . ?
N2 Ni1 S2 92.56(7) . . ?
N3 Ni1 S1 99.32(7) . . ?
N1 Ni1 S1 83.66(7) . . ?
N4 Ni1 S1 91.21(7) . . ?
N2 Ni1 S1 160.56(7) . . ?
S2 Ni1 S1 97.25(3) . . ?
C1 S1 Ni1 96.33(10) . . ?
C13 S2 Ni1 96.20(11) . . ?
C7 N1 C2 123.6(2) . . ?
C7 N1 Ni1 115.66(19) . . ?
C2 N1 Ni1 120.58(18) . . ?
C12 N2 C8 117.6(3) . . ?
C12 N2 Ni1 131.2(2) . . ?
C8 N2 Ni1 111.21(19) . . ?
C19 N3 C14 124.2(3) . . ?
C19 N3 Ni1 115.5(2) . . ?
C14 N3 Ni1 120.29(19) . . ?
C24 N4 C20 118.4(3) . . ?
C24 N4 Ni1 129.9(2) . . ?
C20 N4 Ni1 111.68(19) . . ?
C25 N5 C27 120.5(4) . . ?
C25 N5 C26 121.1(4) . . ?
C27 N5 C26 118.4(4) . . ?
C2 C1 C6 117.2(3) . . ?
C2 C1 S1 122.4(2) . . ?
C6 C1 S1 120.4(2) . . ?
C3 C2 C1 120.6(3) . . ?
C3 C2 N1 123.0(3) . . ?
C1 C2 N1 116.4(2) . . ?
C4 C3 C2 120.7(3) . . ?
C4 C3 H3 119.7 . . ?
C2 C3 H3 119.7 . . ?
C3 C4 C5 119.7(3) . . ?
C3 C4 H4 120.1 . . ?
C5 C4 H4 120.1 . . ?
C6 C5 C4 120.4(3) . . ?
C6 C5 H5 119.8 . . ?
C4 C5 H5 119.8 . . ?
C5 C6 C1 121.3(3) . . ?
C5 C6 H6 119.3 . . ?
C1 C6 H6 119.3 . . ?
N1 C7 C8 118.4(3) . . ?
N1 C7 H7 120.8 . . ?
C8 C7 H7 120.8 . . ?
N2 C8 C9 122.5(3) . . ?
N2 C8 C7 115.7(3) . . ?
C9 C8 C7 121.8(3) . . ?
C10 C9 C8 118.7(3) . . ?
C10 C9 H9 120.6 . . ?
C8 C9 H9 120.6 . . ?
C11 C10 C9 118.9(3) . . ?
C11 C10 H10 120.5 . . ?
C9 C10 H10 120.5 . . ?
C10 C11 C12 119.1(3) . . ?
C10 C11 H11 120.4 . . ?
C12 C11 H11 120.4 . . ?
N2 C12 C11 123.1(3) . . ?
N2 C12 H12 118.4 . . ?
C11 C12 H12 118.4 . . ?
C18 C13 C14 116.9(3) . . ?
C18 C13 S2 120.5(3) . . ?
C14 C13 S2 122.6(2) . . ?
C15 C14 C13 120.8(3) . . ?
C15 C14 N3 123.1(3) . . ?
C13 C14 N3 116.1(3) . . ?
C16 C15 C14 120.7(3) . . ?
C16 C15 H15 119.7 . . ?
C14 C15 H15 119.7 . . ?
C15 C16 C17 119.5(3) . . ?
C15 C16 H16 120.3 . . ?
C17 C16 H16 120.3 . . ?
C16 C17 C18 120.8(3) . . ?
C16 C17 H17 119.6 . . ?
C18 C17 H17 119.6 . . ?
C17 C18 C13 121.2(3) . . ?
C17 C18 H18 119.4 . . ?
C13 C18 H18 119.4 . . ?
N3 C19 C20 118.5(3) . . ?
N3 C19 H19 120.8 . . ?
C20 C19 H19 120.8 . . ?
N4 C20 C21 122.1(3) . . ?
N4 C20 C19 115.4(3) . . ?
C21 C20 C19 122.5(3) . . ?
C22 C21 C20 118.8(3) . . ?
C22 C21 H21 120.6 . . ?
C20 C21 H21 120.6 . . ?
C23 C22 C21 119.0(3) . . ?
C23 C22 H22 120.5 . . ?
C21 C22 H22 120.5 . . ?
C22 C23 C24 119.9(3) . . ?
C22 C23 H23 120.0 . . ?
C24 C23 H23 120.0 . . ?
N4 C24 C23 121.8(3) . . ?
N4 C24 H24 119.1 . . ?
C23 C24 H24 119.1 . . ?
O1 C25 N5 124.5(4) . . ?
O1 C25 H25 117.8 . . ?
N5 C25 H25 117.8 . . ?
N5 C26 H26A 109.5 . . ?
N5 C26 H26B 109.5 . . ?
H26A C26 H26B 109.5 . . ?
N5 C26 H26C 109.5 . . ?
H26A C26 H26C 109.5 . . ?
H26B C26 H26C 109.5 . . ?
N5 C27 H27A 109.5 . . ?
N5 C27 H27B 109.5 . . ?
H27A C27 H27B 109.5 . . ?
N5 C27 H27C 109.5 . . ?
H27A C27 H27C 109.5 . . ?
H27B C27 H27C 109.5 . . ?

loop_
_geom_bond_atom_site_label_1
_geom_bond_atom_site_label_2
_geom_bond_distance
_geom_bond_site_symmetry_2
_geom_bond_publ_flag
Ni1 N3 2.037(2) . ?
Ni1 N1 2.037(2) . ?
Ni1 N4 2.127(3) . ?
Ni1 N2 2.142(3) . ?
Ni1 S2 2.3832(9) . ?
Ni1 S1 2.4036(8) . ?
S1 C1 1.747(3) . ?
S2 C13 1.737(3) . ?
O1 C25 1.214(5) . ?
N1 C7 1.281(4) . ?
N1 C2 1.418(4) . ?
N2 C12 1.331(4) . ?
N2 C8 1.345(4) . ?
N3 C19 1.285(4) . ?
N3 C14 1.409(4) . ?
N4 C24 1.337(4) . ?
N4 C20 1.351(4) . ?
N5 C25 1.327(5) . ?
N5 C27 1.397(6) . ?
N5 C26 1.428(5) . ?
C1 C2 1.402(4) . ?
C1 C6 1.409(4) . ?
C2 C3 1.396(4) . ?
C3 C4 1.369(5) . ?
C3 H3 0.9300 . ?
C4 C5 1.383(5) . ?
C4 H4 0.9300 . ?
C5 C6 1.376(5) . ?
C5 H5 0.9300 . ?
C6 H6 0.9300 . ?
C7 C8 1.459(4) . ?
C7 H7 0.9300 . ?
C8 C9 1.384(4) . ?
C9 C10 1.382(5) . ?
C9 H9 0.9300 . ?
C10 C11 1.366(5) . ?
C10 H10 0.9300 . ?
C11 C12 1.379(5) . ?
C11 H11 0.9300 . ?
C12 H12 0.9300 . ?
C13 C18 1.407(4) . ?
C13 C14 1.409(4) . ?
C14 C15 1.396(4) . ?
C15 C16 1.370(5) . ?
C15 H15 0.9300 . ?
C16 C17 1.380(5) . ?
C16 H16 0.9300 . ?
C17 C18 1.381(5) . ?
C17 H17 0.9300 . ?
C18 H18 0.9300 . ?
C19 C20 1.453(4) . ?
C19 H19 0.9300 . ?
C20 C21 1.391(4) . ?
C21 C22 1.377(5) . ?
C21 H21 0.9300 . ?
C22 C23 1.369(5) . ?
C22 H22 0.9300 . ?
C23 C24 1.386(5) . ?
C23 H23 0.9300 . ?
C24 H24 0.9300 . ?
C25 H25 0.9300 . ?
C26 H26A 0.9600 . ?
C26 H26B 0.9600 . ?
C26 H26C 0.9600 . ?
C27 H27A 0.9600 . ?
C27 H27B 0.9600 . ?
C27 H27C 0.9600 . ?

loop_
_geom_torsion_atom_site_label_1
_geom_torsion_atom_site_label_2
_geom_torsion_atom_site_label_3
_geom_torsion_atom_site_label_4
_geom_torsion
_geom_torsion_site_symmetry_1
_geom_torsion_site_symmetry_2
_geom_torsion_site_symmetry_3
_geom_torsion_site_symmetry_4
_geom_torsion_publ_flag
N3 Ni1 S1 C1 -173.80(12) . . . . ?
N1 Ni1 S1 C1 5.79(12) . . . . ?
N4 Ni1 S1 C1 107.22(12) . . . . ?
N2 Ni1 S1 C1 31.2(2) . . . . ?
S2 Ni1 S1 C1 -88.52(10) . . . . ?
N3 Ni1 S2 C13 5.84(12) . . . . ?
N1 Ni1 S2 C13 -177.09(12) . . . . ?
N4 Ni1 S2 C13 24.8(3) . . . . ?
N2 Ni1 S2 C13 103.96(12) . . . . ?
S1 Ni1 S2 C13 -92.86(10) . . . . ?
N3 Ni1 N1 C7 -11(2) . . . . ?
N4 Ni1 N1 C7 86.5(2) . . . . ?
N2 Ni1 N1 C7 4.8(2) . . . . ?
S2 Ni1 N1 C7 -86.8(2) . . . . ?
S1 Ni1 N1 C7 176.4(2) . . . . ?
N3 Ni1 N1 C2 163.9(18) . . . . ?
N4 Ni1 N1 C2 -98.3(2) . . . . ?
N2 Ni1 N1 C2 180.0(2) . . . . ?
S2 Ni1 N1 C2 88.4(2) . . . . ?
S1 Ni1 N1 C2 -8.4(2) . . . . ?
N3 Ni1 N2 C12 -3.2(3) . . . . ?
N1 Ni1 N2 C12 177.6(3) . . . . ?
N4 Ni1 N2 C12 74.7(3) . . . . ?
S2 Ni1 N2 C12 -87.7(3) . . . . ?
S1 Ni1 N2 C12 151.9(2) . . . . ?
N3 Ni1 N2 C8 175.04(19) . . . . ?
N1 Ni1 N2 C8 -4.11(19) . . . . ?
N4 Ni1 N2 C8 -107.1(2) . . . . ?
S2 Ni1 N2 C8 90.53(19) . . . . ?
S1 Ni1 N2 C8 -29.9(4) . . . . ?
N1 Ni1 N3 C19 98.9(18) . . . . ?
N4 Ni1 N3 C19 0.6(2) . . . . ?
N2 Ni1 N3 C19 83.0(2) . . . . ?
S2 Ni1 N3 C19 174.7(2) . . . . ?
S1 Ni1 N3 C19 -88.8(2) . . . . ?
N1 Ni1 N3 C14 -81.5(19) . . . . ?
N4 Ni1 N3 C14 -179.9(2) . . . . ?
N2 Ni1 N3 C14 -97.5(2) . . . . ?
S2 Ni1 N3 C14 -5.77(19) . . . . ?
S1 Ni1 N3 C14 90.7(2) . . . . ?
N3 Ni1 N4 C24 178.4(3) . . . . ?
N1 Ni1 N4 C24 1.4(3) . . . . ?
N2 Ni1 N4 C24 78.7(3) . . . . ?
S2 Ni1 N4 C24 159.1(2) . . . . ?
S1 Ni1 N4 C24 -82.4(3) . . . . ?
N3 Ni1 N4 C20 -0.43(19) . . . . ?
N1 Ni1 N4 C20 -177.40(19) . . . . ?
N2 Ni1 N4 C20 -100.1(2) . . . . ?
S2 Ni1 N4 C20 -19.7(4) . . . . ?
S1 Ni1 N4 C20 98.83(19) . . . . ?
Ni1 S1 C1 C2 -4.1(3) . . . . ?
Ni1 S1 C1 C6 175.2(2) . . . . ?
C6 C1 C2 C3 -0.8(4) . . . . ?
S1 C1 C2 C3 178.6(2) . . . . ?
C6 C1 C2 N1 179.3(3) . . . . ?
S1 C1 C2 N1 -1.4(4) . . . . ?
C7 N1 C2 C3 2.9(5) . . . . ?
Ni1 N1 C2 C3 -171.9(2) . . . . ?
C7 N1 C2 C1 -177.2(3) . . . . ?
Ni1 N1 C2 C1 8.0(3) . . . . ?
C1 C2 C3 C4 1.6(5) . . . . ?
N1 C2 C3 C4 -178.5(3) . . . . ?
C2 C3 C4 C5 -0.3(5) . . . . ?
C3 C4 C5 C6 -1.7(5) . . . . ?
C4 C5 C6 C1 2.5(5) . . . . ?
C2 C1 C6 C5 -1.3(5) . . . . ?
S1 C1 C6 C5 179.4(3) . . . . ?
C2 N1 C7 C8 -179.7(3) . . . . ?
Ni1 N1 C7 C8 -4.7(3) . . . . ?
C12 N2 C8 C9 1.4(4) . . . . ?
Ni1 N2 C8 C9 -177.2(2) . . . . ?
C12 N2 C8 C7 -178.4(3) . . . . ?
Ni1 N2 C8 C7 3.1(3) . . . . ?
N1 C7 C8 N2 0.9(4) . . . . ?
N1 C7 C8 C9 -178.9(3) . . . . ?
N2 C8 C9 C10 -0.6(5) . . . . ?
C7 C8 C9 C10 179.2(3) . . . . ?
C8 C9 C10 C11 -0.6(5) . . . . ?
C9 C10 C11 C12 1.1(5) . . . . ?
C8 N2 C12 C11 -0.9(5) . . . . ?
Ni1 N2 C12 C11 177.3(2) . . . . ?
C10 C11 C12 N2 -0.3(5) . . . . ?
Ni1 S2 C13 C18 173.7(2) . . . . ?
Ni1 S2 C13 C14 -7.0(2) . . . . ?
C18 C13 C14 C15 3.0(4) . . . . ?
S2 C13 C14 C15 -176.3(2) . . . . ?
C18 C13 C14 N3 -176.8(3) . . . . ?
S2 C13 C14 N3 3.8(4) . . . . ?
C19 N3 C14 C15 2.6(4) . . . . ?
Ni1 N3 C14 C15 -176.9(2) . . . . ?
C19 N3 C14 C13 -177.6(3) . . . . ?
Ni1 N3 C14 C13 2.9(3) . . . . ?
C13 C14 C15 C16 -0.5(5) . . . . ?
N3 C14 C15 C16 179.3(3) . . . . ?
C14 C15 C16 C17 -1.8(5) . . . . ?
C15 C16 C17 C18 1.6(5) . . . . ?
C16 C17 C18 C13 1.1(5) . . . . ?
C14 C13 C18 C17 -3.3(5) . . . . ?
S2 C13 C18 C17 176.1(2) . . . . ?
C14 N3 C19 C20 179.9(3) . . . . ?
Ni1 N3 C19 C20 -0.6(3) . . . . ?
C24 N4 C20 C21 0.5(4) . . . . ?
Ni1 N4 C20 C21 179.4(2) . . . . ?
C24 N4 C20 C19 -178.7(3) . . . . ?
Ni1 N4 C20 C19 0.3(3) . . . . ?
N3 C19 C20 N4 0.2(4) . . . . ?
N3 C19 C20 C21 -179.0(3) . . . . ?
N4 C20 C21 C22 -0.1(5) . . . . ?
C19 C20 C21 C22 179.0(3) . . . . ?
C20 C21 C22 C23 -0.5(5) . . . . ?
C21 C22 C23 C24 0.7(5) . . . . ?
C20 N4 C24 C23 -0.3(5) . . . . ?
Ni1 N4 C24 C23 -179.0(2) . . . . ?
C22 C23 C24 N4 -0.3(5) . . . . ?
C27 N5 C25 O1 4.3(8) . . . . ?
C26 N5 C25 O1 -177.1(4) . . . . ?
